data_7130236
loop_
_publ_author_name
'Yox, Philip'
'Porter, Andrew P.'
'Dorn, Rick W.'
'Kyveryga, Victoria'
'Rossini, Aaron J.'
'Kovnir, Kirill'

_publ_section_title
;
 Semiconducting silicon--phosphorus frameworks for caging exotic
 polycations
;
_journal_name_full 'Chemical Communications'
_journal_paper_doi 10.1039/D2CC02304K
_journal_year 2022
_chemical_formula_sum 'Ba5.94 Cs1.06 I0.94 P20 Si12'
_chemical_formula_weight 2032.12
_space_group_crystal_system cubic
_space_group_IT_number 225
_space_group_name_Hall '-F 4 2 3'
_space_group_name_H-M_alt 'F m -3 m'
_audit_creation_method SHELXL-2018/3
_audit_update_record
;
2022-04-22 deposited with the CCDC.	2022-06-02 downloaded from the CCDC.
;
_cell_angle_alpha 90
_cell_angle_beta 90
_cell_angle_gamma 90
_cell_formula_units_Z 4
_cell_length_a 15.8615(6)
_cell_length_b 15.8615(6)
_cell_length_c 15.8615(6)
_cell_measurement_reflns_used 7617
_cell_measurement_temperature 100(2)
_cell_measurement_theta_max 32.6
_cell_measurement_theta_min 2.22
_cell_volume 3990.6(3)
_computing_structure_refinement 'SHELXL-2018/3 (Sheldrick, 2018)'
_computing_structure_solution 'SHELXT 2014/5 (Sheldrick, 2014)'
_diffrn_ambient_temperature 100(2)
_diffrn_measured_fraction_theta_full 0.987
_diffrn_measured_fraction_theta_max 0.993
_diffrn_measurement_device_type 'Bruker Venture D8 Photon CMOS detector'
_diffrn_measurement_method 'profile data from \w scans'
_diffrn_radiation_type MoK\a
_diffrn_radiation_wavelength 0.71073
_diffrn_reflns_av_R_equivalents 0.0351
_diffrn_reflns_av_unetI/netI 0.0132
_diffrn_reflns_Laue_measured_fraction_full 0.987
_diffrn_reflns_Laue_measured_fraction_max 0.993
_diffrn_reflns_limit_h_max 23
_diffrn_reflns_limit_h_min -24
_diffrn_reflns_limit_k_max 24
_diffrn_reflns_limit_k_min -24
_diffrn_reflns_limit_l_max 20
_diffrn_reflns_limit_l_min -21
_diffrn_reflns_number 7617
_diffrn_reflns_point_group_measured_fraction_full 0.987
_diffrn_reflns_point_group_measured_fraction_max 0.993
_diffrn_reflns_theta_full 25.242
_diffrn_reflns_theta_max 32.622
_diffrn_reflns_theta_min 3.633
_diffrn_source 'fine focus sealed tube'
_exptl_absorpt_coefficient_mu 8.673
_exptl_absorpt_correction_T_max 0.75
_exptl_absorpt_correction_T_min 0.57
_exptl_absorpt_correction_type multi-scan
_exptl_absorpt_process_details SADABS
_exptl_crystal_colour 'translucent red'
_exptl_crystal_density_diffrn 3.396
_exptl_crystal_description block
_exptl_crystal_F_000 3648
_exptl_crystal_size_max 0.62
_exptl_crystal_size_mid 0.55
_exptl_crystal_size_min 0.46
_refine_diff_density_max 0.443
_refine_diff_density_min -0.660
_refine_diff_density_rms 0.093
_refine_ls_extinction_method none
_refine_ls_goodness_of_fit_ref 1.189
_refine_ls_hydrogen_treatment undef
_refine_ls_matrix_type full
_refine_ls_number_parameters 24
_refine_ls_number_reflns 419
_refine_ls_number_restraints 2
_refine_ls_restrained_S_all 1.186
_refine_ls_R_factor_all 0.0137
_refine_ls_R_factor_gt 0.0115
_refine_ls_shift/su_max 0.000
_refine_ls_shift/su_mean 0.000
_refine_ls_structure_factor_coef Fsqd
_refine_ls_weighting_details 'w=1/[\s^2^(Fo^2^)+(0.0075P)^2^+8.2526P] where P=(Fo^2^+2Fc^2^)/3'
_refine_ls_weighting_scheme calc
_refine_ls_wR_factor_gt 0.0233
_refine_ls_wR_factor_ref 0.0237
_reflns_Friedel_coverage 0.000
_reflns_number_gt 391
_reflns_number_total 419
_reflns_threshold_expression 'I > 2\s(I)'
_cod_data_source_file d2cc02304k2.cif
_cod_data_source_block Fm3m_aMixed
_cod_depositor_comments
;
The following automatic conversions were performed:

data item '_exptl_absorpt_correction_type' value 'multi scan' was
changed to 'multi-scan' in accordance with the
/home/data/users/saulius/crontab/automatic-downloads/rss-feeds/RSC/lib/dictionaries/cif_core.dic
dictionary named 'cif_core.dic' version 2.4.2 last updated on
2011-04-26.

Automatic conversion script
Id: cif_fix_values 7556 2019-12-06 15:28:31Z antanas 
;
_cod_original_cell_volume 3990.6(5)
_cod_database_code 7130236
_shelx_shelxl_version_number 2018/3
_shelx_space_group_comment
;
The symmetry employed for this shelxl refinement is uniquely defined
by the following loop, which should always be used as a source of
symmetry information in preference to the above space-group names.
They are only intended as comments.
;

loop_
_space_group_symop_operation_xyz
'x, y, z'
'-x, -y, z'
'-x, y, -z'
'x, -y, -z'
'z, x, y'
'z, -x, -y'
'-z, -x, y'
'-z, x, -y'
'y, z, x'
'-y, z, -x'
'y, -z, -x'
'-y, -z, x'
'y, x, -z'
'-y, -x, -z'
'y, -x, z'
'-y, x, z'
'x, z, -y'
'-x, z, y'
'-x, -z, -y'
'x, -z, y'
'z, y, -x'
'z, -y, x'
'-z, y, x'
'-z, -y, -x'
'x, y+1/2, z+1/2'
'-x, -y+1/2, z+1/2'
'-x, y+1/2, -z+1/2'
'x, -y+1/2, -z+1/2'
'z, x+1/2, y+1/2'
'z, -x+1/2, -y+1/2'
'-z, -x+1/2, y+1/2'
'-z, x+1/2, -y+1/2'
'y, z+1/2, x+1/2'
'-y, z+1/2, -x+1/2'
'y, -z+1/2, -x+1/2'
'-y, -z+1/2, x+1/2'
'y, x+1/2, -z+1/2'
'-y, -x+1/2, -z+1/2'
'y, -x+1/2, z+1/2'
'-y, x+1/2, z+1/2'
'x, z+1/2, -y+1/2'
'-x, z+1/2, y+1/2'
'-x, -z+1/2, -y+1/2'
'x, -z+1/2, y+1/2'
'z, y+1/2, -x+1/2'
'z, -y+1/2, x+1/2'
'-z, y+1/2, x+1/2'
'-z, -y+1/2, -x+1/2'
'x+1/2, y, z+1/2'
'-x+1/2, -y, z+1/2'
'-x+1/2, y, -z+1/2'
'x+1/2, -y, -z+1/2'
'z+1/2, x, y+1/2'
'z+1/2, -x, -y+1/2'
'-z+1/2, -x, y+1/2'
'-z+1/2, x, -y+1/2'
'y+1/2, z, x+1/2'
'-y+1/2, z, -x+1/2'
'y+1/2, -z, -x+1/2'
'-y+1/2, -z, x+1/2'
'y+1/2, x, -z+1/2'
'-y+1/2, -x, -z+1/2'
'y+1/2, -x, z+1/2'
'-y+1/2, x, z+1/2'
'x+1/2, z, -y+1/2'
'-x+1/2, z, y+1/2'
'-x+1/2, -z, -y+1/2'
'x+1/2, -z, y+1/2'
'z+1/2, y, -x+1/2'
'z+1/2, -y, x+1/2'
'-z+1/2, y, x+1/2'
'-z+1/2, -y, -x+1/2'
'x+1/2, y+1/2, z'
'-x+1/2, -y+1/2, z'
'-x+1/2, y+1/2, -z'
'x+1/2, -y+1/2, -z'
'z+1/2, x+1/2, y'
'z+1/2, -x+1/2, -y'
'-z+1/2, -x+1/2, y'
'-z+1/2, x+1/2, -y'
'y+1/2, z+1/2, x'
'-y+1/2, z+1/2, -x'
'y+1/2, -z+1/2, -x'
'-y+1/2, -z+1/2, x'
'y+1/2, x+1/2, -z'
'-y+1/2, -x+1/2, -z'
'y+1/2, -x+1/2, z'
'-y+1/2, x+1/2, z'
'x+1/2, z+1/2, -y'
'-x+1/2, z+1/2, y'
'-x+1/2, -z+1/2, -y'
'x+1/2, -z+1/2, y'
'z+1/2, y+1/2, -x'
'z+1/2, -y+1/2, x'
'-z+1/2, y+1/2, x'
'-z+1/2, -y+1/2, -x'
'-x, -y, -z'
'x, y, -z'
'x, -y, z'
'-x, y, z'
'-z, -x, -y'
'-z, x, y'
'z, x, -y'
'z, -x, y'
'-y, -z, -x'
'y, -z, x'
'-y, z, x'
'y, z, -x'
'-y, -x, z'
'y, x, z'
'-y, x, -z'
'y, -x, -z'
'-x, -z, y'
'x, -z, -y'
'x, z, y'
'-x, z, -y'
'-z, -y, x'
'-z, y, -x'
'z, -y, -x'
'z, y, x'
'-x, -y+1/2, -z+1/2'
'x, y+1/2, -z+1/2'
'x, -y+1/2, z+1/2'
'-x, y+1/2, z+1/2'
'-z, -x+1/2, -y+1/2'
'-z, x+1/2, y+1/2'
'z, x+1/2, -y+1/2'
'z, -x+1/2, y+1/2'
'-y, -z+1/2, -x+1/2'
'y, -z+1/2, x+1/2'
'-y, z+1/2, x+1/2'
'y, z+1/2, -x+1/2'
'-y, -x+1/2, z+1/2'
'y, x+1/2, z+1/2'
'-y, x+1/2, -z+1/2'
'y, -x+1/2, -z+1/2'
'-x, -z+1/2, y+1/2'
'x, -z+1/2, -y+1/2'
'x, z+1/2, y+1/2'
'-x, z+1/2, -y+1/2'
'-z, -y+1/2, x+1/2'
'-z, y+1/2, -x+1/2'
'z, -y+1/2, -x+1/2'
'z, y+1/2, x+1/2'
'-x+1/2, -y, -z+1/2'
'x+1/2, y, -z+1/2'
'x+1/2, -y, z+1/2'
'-x+1/2, y, z+1/2'
'-z+1/2, -x, -y+1/2'
'-z+1/2, x, y+1/2'
'z+1/2, x, -y+1/2'
'z+1/2, -x, y+1/2'
'-y+1/2, -z, -x+1/2'
'y+1/2, -z, x+1/2'
'-y+1/2, z, x+1/2'
'y+1/2, z, -x+1/2'
'-y+1/2, -x, z+1/2'
'y+1/2, x, z+1/2'
'-y+1/2, x, -z+1/2'
'y+1/2, -x, -z+1/2'
'-x+1/2, -z, y+1/2'
'x+1/2, -z, -y+1/2'
'x+1/2, z, y+1/2'
'-x+1/2, z, -y+1/2'
'-z+1/2, -y, x+1/2'
'-z+1/2, y, -x+1/2'
'z+1/2, -y, -x+1/2'
'z+1/2, y, x+1/2'
'-x+1/2, -y+1/2, -z'
'x+1/2, y+1/2, -z'
'x+1/2, -y+1/2, z'
'-x+1/2, y+1/2, z'
'-z+1/2, -x+1/2, -y'
'-z+1/2, x+1/2, y'
'z+1/2, x+1/2, -y'
'z+1/2, -x+1/2, y'
'-y+1/2, -z+1/2, -x'
'y+1/2, -z+1/2, x'
'-y+1/2, z+1/2, x'
'y+1/2, z+1/2, -x'
'-y+1/2, -x+1/2, z'
'y+1/2, x+1/2, z'
'-y+1/2, x+1/2, -z'
'y+1/2, -x+1/2, -z'
'-x+1/2, -z+1/2, y'
'x+1/2, -z+1/2, -y'
'x+1/2, z+1/2, y'
'-x+1/2, z+1/2, -y'
'-z+1/2, -y+1/2, x'
'-z+1/2, y+1/2, -x'
'z+1/2, -y+1/2, -x'
'z+1/2, y+1/2, x'

loop_
_atom_site_label
_atom_site_type_symbol
_atom_site_fract_x
_atom_site_fract_y
_atom_site_fract_z
_atom_site_U_iso_or_equiv
_atom_site_adp_type
_atom_site_occupancy
_atom_site_site_symmetry_order
_atom_site_calc_flag
_atom_site_refinement_flags_posn
_atom_site_refinement_flags_adp
_atom_site_refinement_flags_occupancy
_atom_site_disorder_assembly
_atom_site_disorder_group
Ba1 Ba 0.500000 0.22165(4) 0.500000 0.00627(8) Uani 0.970(2) 8 d S T P . .
Cs11 Cs 0.500000 0.1950(11) 0.500000 0.00627(8) Uani 0.033(3) 8 d S T P . .
Cs1 Cs 0.500000 0.500000 0.500000 0.0089(6) Uani 0.867(16) 48 d S T P . .
Ba11 Ba 0.500000 0.500000 0.5323(19) 0.0089(6) Uani 0.020(2) 8 d S T P . .
I1 I 0.500000 0.000000 0.500000 0.00548(15) Uani 0.935(3) 48 d S T P . .
P1 P 0.500000 0.32757(3) 0.67243(3) 0.00458(11) Uani 1 4 d S T P . .
P2 P 0.33503(3) 0.16497(3) 0.66497(3) 0.00393(13) Uani 1 6 d S T P . .
Si1 Si 0.41214(4) 0.250000 0.750000 0.00379(12) Uani 1 4 d S T P . .

loop_
_atom_site_aniso_label
_atom_site_aniso_U_11
_atom_site_aniso_U_22
_atom_site_aniso_U_33
_atom_site_aniso_U_23
_atom_site_aniso_U_13
_atom_site_aniso_U_12
Ba1 0.00626(7) 0.0063(2) 0.00626(7) 0.000 0.000 0.000
Cs11 0.00626(7) 0.0063(2) 0.00626(7) 0.000 0.000 0.000
Cs1 0.0089(6) 0.0089(6) 0.0089(6) 0.000 0.000 0.000
Ba11 0.0089(6) 0.0089(6) 0.0089(6) 0.000 0.000 0.000
I1 0.00548(15) 0.00548(15) 0.00548(15) 0.000 0.000 0.000
P1 0.0038(2) 0.00495(16) 0.00495(16) 0.00102(19) 0.000 0.000
P2 0.00393(13) 0.00393(13) 0.00393(13) 0.00010(13) -0.00010(13) -0.00010(13)
Si1 0.0029(3) 0.00425(17) 0.00425(17) 0.0001(2) 0.000 0.000

loop_
_atom_type_symbol
_atom_type_description
_atom_type_scat_dispersion_real
_atom_type_scat_dispersion_imag
_atom_type_scat_source
Ba Ba -0.3244 2.2819 'International Tables Vol C Tables 4.2.6.8 and 6.1.1.4'
Cs Cs -0.3680 2.1192 'International Tables Vol C Tables 4.2.6.8 and 6.1.1.4'
I I -0.4742 1.8119 'International Tables Vol C Tables 4.2.6.8 and 6.1.1.4'
P P 0.1023 0.0942 'International Tables Vol C Tables 4.2.6.8 and 6.1.1.4'
Si Si 0.0817 0.0704 'International Tables Vol C Tables 4.2.6.8 and 6.1.1.4'

loop_
_geom_angle_atom_site_label_1
_geom_angle_atom_site_label_2
_geom_angle_atom_site_label_3
_geom_angle
_geom_angle_site_symmetry_1
_geom_angle_site_symmetry_3
_geom_angle_publ_flag
P1 Ba1 P1 74.100(13) . 105_666 ?
P1 Ba1 P1 74.100(13) . 106_565 ?
P1 Ba1 P1 116.88(3) 105_666 106_565 ?
P1 Ba1 P1 116.88(3) . 98_556 ?
P1 Ba1 P1 74.101(13) 105_666 98_556 ?
P1 Ba1 P1 74.101(13) 106_565 98_556 ?
P1 Ba1 I1 121.561(14) . . ?
P1 Ba1 I1 121.561(14) 105_666 . ?
P1 Ba1 I1 121.561(14) 106_565 . ?
P1 Ba1 I1 121.561(14) 98_556 . ?
P1 Ba1 Ba11 58.439(14) . 105_666 ?
P1 Ba1 Ba11 58.439(14) 105_666 105_666 ?
P1 Ba1 Ba11 58.439(14) 106_565 105_666 ?
P1 Ba1 Ba11 58.439(14) 98_556 105_666 ?
I1 Ba1 Ba11 180.0 . 105_666 ?
P1 Ba1 Cs1 58.439(14) . . ?
P1 Ba1 Cs1 58.439(14) 105_666 . ?
P1 Ba1 Cs1 58.439(14) 106_565 . ?
P1 Ba1 Cs1 58.439(14) 98_556 . ?
I1 Ba1 Cs1 180.0 . . ?
Ba11 Ba1 Cs1 0.000(1) 105_666 . ?
P1 Ba1 Ba11 58.67(2) . 5 ?
P1 Ba1 Ba11 51.8(4) 105_666 5 ?
P1 Ba1 Ba11 65.1(4) 106_565 5 ?
P1 Ba1 Ba11 58.67(2) 98_556 5 ?
I1 Ba1 Ba11 173.4(4) . 5 ?
Ba11 Ba1 Ba11 6.6(4) 105_666 5 ?
Cs1 Ba1 Ba11 6.6(4) . 5 ?
P1 Ba1 Ba11 58.67(2) . 101_666 ?
P1 Ba1 Ba11 65.1(4) 105_666 101_666 ?
P1 Ba1 Ba11 51.8(4) 106_565 101_666 ?
P1 Ba1 Ba11 58.67(2) 98_556 101_666 ?
I1 Ba1 Ba11 173.4(4) . 101_666 ?
Ba11 Ba1 Ba11 6.6(4) 105_666 101_666 ?
Cs1 Ba1 Ba11 6.6(4) . 101_666 ?
Ba11 Ba1 Ba11 13.2(8) 5 101_666 ?
P1 Ba1 Ba11 65.1(4) . 97_666 ?
P1 Ba1 Ba11 58.67(2) 105_666 97_666 ?
P1 Ba1 Ba11 58.67(2) 106_565 97_666 ?
P1 Ba1 Ba11 51.8(4) 98_556 97_666 ?
I1 Ba1 Ba11 173.4(4) . 97_666 ?
Ba11 Ba1 Ba11 6.6(4) 105_666 97_666 ?
Cs1 Ba1 Ba11 6.6(4) . 97_666 ?
Ba11 Ba1 Ba11 9.4(5) 5 97_666 ?
Ba11 Ba1 Ba11 9.4(5) 101_666 97_666 ?
P1 Ba1 Ba11 51.8(4) . . ?
P1 Ba1 Ba11 58.67(2) 105_666 . ?
P1 Ba1 Ba11 58.67(2) 106_565 . ?
P1 Ba1 Ba11 65.1(4) 98_556 . ?
I1 Ba1 Ba11 173.4(4) . . ?
Ba11 Ba1 Ba11 6.6(4) 105_666 . ?
Cs1 Ba1 Ba11 6.6(4) . . ?
Ba11 Ba1 Ba11 9.4(5) 5 . ?
Ba11 Ba1 Ba11 9.4(5) 101_666 . ?
Ba11 Ba1 Ba11 13.2(8) 97_666 . ?
P1 Ba1 Cs11 113.14(6) . 177_556 ?
P1 Ba1 Cs11 162.91(14) 105_666 177_556 ?
P1 Ba1 Cs11 80.21(16) 106_565 177_556 ?
P1 Ba1 Cs11 113.14(6) 98_556 177_556 ?
I1 Ba1 Cs11 41.35(15) . 177_556 ?
Ba11 Ba1 Cs11 138.65(15) 105_666 177_556 ?
Cs1 Ba1 Cs11 138.65(15) . 177_556 ?
Ba11 Ba1 Cs11 145.3(5) 5 177_556 ?
Ba11 Ba1 Cs11 132.0(3) 101_666 177_556 ?
Ba11 Ba1 Cs11 138.22(11) 97_666 177_556 ?
Ba11 Ba1 Cs11 138.22(11) . 177_556 ?
I1 Cs11 P1 127.5(2) . . ?
I1 Cs11 P1 127.5(2) . 105_666 ?
P1 Cs11 P1 68.2(2) . 105_666 ?
I1 Cs11 P1 127.5(2) . 106_565 ?
P1 Cs11 P1 68.2(2) . 106_565 ?
P1 Cs11 P1 104.9(5) 105_666 106_565 ?
I1 Cs11 P1 127.5(2) . 98_556 ?
P1 Cs11 P1 104.9(5) . 98_556 ?
P1 Cs11 P1 68.2(2) 105_666 98_556 ?
P1 Cs11 P1 68.2(2) 106_565 98_556 ?
I1 Cs11 P2 82.7(3) . 98_556 ?
P1 Cs11 P2 129.3(3) . 98_556 ?
P1 Cs11 P2 129.3(3) 105_666 98_556 ?
P1 Cs11 P2 61.44(7) 106_565 98_556 ?
P1 Cs11 P2 61.44(7) 98_556 98_556 ?
I1 Cs11 P2 82.7(3) . 100_655 ?
P1 Cs11 P2 61.44(7) . 100_655 ?
P1 Cs11 P2 61.44(7) 105_666 100_655 ?
P1 Cs11 P2 129.3(3) 106_565 100_655 ?
P1 Cs11 P2 129.3(3) 98_556 100_655 ?
P2 Cs11 P2 165.3(5) 98_556 100_655 ?
I1 Cs11 P2 82.7(3) . 3_656 ?
P1 Cs11 P2 129.3(3) . 3_656 ?
P1 Cs11 P2 61.44(7) 105_666 3_656 ?
P1 Cs11 P2 129.3(3) 106_565 3_656 ?
P1 Cs11 P2 61.44(7) 98_556 3_656 ?
P2 Cs11 P2 89.06(7) 98_556 3_656 ?
P2 Cs11 P2 89.06(7) 100_655 3_656 ?
I1 Cs11 P2 82.7(3) . . ?
P1 Cs11 P2 61.44(7) . . ?
P1 Cs11 P2 129.3(3) 105_666 . ?
P1 Cs11 P2 61.44(7) 106_565 . ?
P1 Cs11 P2 129.3(3) 98_556 . ?
P2 Cs11 P2 89.06(7) 98_556 . ?
P2 Cs11 P2 89.06(7) 100_655 . ?
P2 Cs11 P2 165.3(5) 3_656 . ?
I1 Cs11 Si1 101.7(2) . 105_666 ?
P1 Cs11 Si1 67.60(12) . 105_666 ?
P1 Cs11 Si1 31.11(2) 105_666 105_666 ?
P1 Cs11 Si1 127.5(4) 106_565 105_666 ?
P1 Cs11 Si1 97.7(2) 98_556 105_666 ?
P2 Cs11 Si1 154.35(8) 98_556 105_666 ?
P2 Cs11 Si1 31.84(3) 100_655 105_666 ?
P2 Cs11 Si1 66.78(2) 3_656 105_666 ?
P2 Cs11 Si1 116.50(3) . 105_666 ?
I1 Cs11 Si1 101.7(2) . 121_656 ?
P1 Cs11 Si1 31.11(2) . 121_656 ?
P1 Cs11 Si1 67.60(12) 105_666 121_656 ?
P1 Cs11 Si1 97.7(2) 106_565 121_656 ?
P1 Cs11 Si1 127.5(4) 98_556 121_656 ?
P2 Cs11 Si1 154.35(8) 98_556 121_656 ?
P2 Cs11 Si1 31.84(3) 100_655 121_656 ?
P2 Cs11 Si1 116.50(3) 3_656 121_656 ?
P2 Cs11 Si1 66.78(2) . 121_656 ?
Si1 Cs11 Si1 50.13(5) 105_666 121_656 ?
I1 Cs11 Si1 101.7(2) . 106_565 ?
P1 Cs11 Si1 97.7(2) . 106_565 ?
P1 Cs11 Si1 127.5(4) 105_666 106_565 ?
P1 Cs11 Si1 31.11(2) 106_565 106_565 ?
P1 Cs11 Si1 67.60(12) 98_556 106_565 ?
P2 Cs11 Si1 31.84(3) 98_556 106_565 ?
P2 Cs11 Si1 154.35(8) 100_655 106_565 ?
P2 Cs11 Si1 116.50(3) 3_656 106_565 ?
P2 Cs11 Si1 66.78(2) . 106_565 ?
Si1 Cs11 Si1 156.6(4) 105_666 106_565 ?
Si1 Cs11 Si1 123.95(18) 121_656 106_565 ?
Ba11 Cs1 Ba11 180.000(12) 105_666 9 ?
Ba11 Cs1 Ba11 90.00(3) 105_666 101_666 ?
Ba11 Cs1 Ba11 90.000(17) 9 101_666 ?
Ba11 Cs1 Ba11 90.000(6) 105_666 5 ?
Ba11 Cs1 Ba11 90.00(3) 9 5 ?
Ba11 Cs1 Ba11 180.0 101_666 5 ?
Ba11 Cs1 Ba11 90.000(6) 105_666 97_666 ?
Ba11 Cs1 Ba11 90.000(5) 9 97_666 ?
Ba11 Cs1 Ba11 90.000(12) 101_666 97_666 ?
Ba11 Cs1 Ba11 90.000(11) 5 97_666 ?
Ba11 Cs1 Ba11 90.000(6) 105_666 . ?
Ba11 Cs1 Ba11 90.000(6) 9 . ?
Ba11 Cs1 Ba11 90.000(11) 101_666 . ?
Ba11 Cs1 Ba11 90.000(12) 5 . ?
Ba11 Cs1 Ba11 180.00(4) 97_666 . ?
Ba11 Cs1 P1 45.0 105_666 . ?
Ba11 Cs1 P1 135.0 9 . ?
Ba11 Cs1 P1 90.000(4) 101_666 . ?
Ba11 Cs1 P1 90.000(4) 5 . ?
Ba11 Cs1 P1 135.000(6) 97_666 . ?
Ba11 Cs1 P1 45.000(6) . . ?
Ba11 Cs1 P1 45.000(11) 105_666 106_565 ?
Ba11 Cs1 P1 135.000(11) 9 106_565 ?
Ba11 Cs1 P1 45.000(6) 101_666 106_565 ?
Ba11 Cs1 P1 135.000(6) 5 106_565 ?
Ba11 Cs1 P1 90.000(12) 97_666 106_565 ?
Ba11 Cs1 P1 90.000(12) . 106_565 ?
P1 Cs1 P1 60.0 . 106_565 ?
Ba11 Cs1 P1 135.000(11) 105_666 10_656 ?
Ba11 Cs1 P1 45.000(11) 9 10_656 ?
Ba11 Cs1 P1 135.000(6) 101_666 10_656 ?
Ba11 Cs1 P1 45.000(6) 5 10_656 ?
Ba11 Cs1 P1 90.000(12) 97_666 10_656 ?
Ba11 Cs1 P1 90.000(12) . 10_656 ?
P1 Cs1 P1 120.0 . 10_656 ?
P1 Cs1 P1 180.0 106_565 10_656 ?
Ba11 Cs1 P1 90.000(8) 105_666 102_655 ?
Ba11 Cs1 P1 90.000(7) 9 102_655 ?
Ba11 Cs1 P1 45.0 101_666 102_655 ?
Ba11 Cs1 P1 135.0 5 102_655 ?
Ba11 Cs1 P1 45.000(11) 97_666 102_655 ?
Ba11 Cs1 P1 135.000(11) . 102_655 ?
P1 Cs1 P1 120.0 . 102_655 ?
P1 Cs1 P1 60.0 106_565 102_655 ?
P1 Cs1 P1 120.0 10_656 102_655 ?
Ba11 Cs1 P1 90.000(8) 105_666 6_566 ?
Ba11 Cs1 P1 90.000(7) 9 6_566 ?
Ba11 Cs1 P1 135.0 101_666 6_566 ?
Ba11 Cs1 P1 45.0 5 6_566 ?
Ba11 Cs1 P1 135.000(11) 97_666 6_566 ?
Ba11 Cs1 P1 45.000(11) . 6_566 ?
P1 Cs1 P1 60.0 . 6_566 ?
P1 Cs1 P1 120.0 106_565 6_566 ?
P1 Cs1 P1 60.0 10_656 6_566 ?
P1 Cs1 P1 180.0 102_655 6_566 ?
Ba11 Cs1 P1 45.0 105_666 98_556 ?
Ba11 Cs1 P1 135.0 9 98_556 ?
Ba11 Cs1 P1 90.000(5) 101_666 98_556 ?
Ba11 Cs1 P1 90.000(4) 5 98_556 ?
Ba11 Cs1 P1 45.000(6) 97_666 98_556 ?
Ba11 Cs1 P1 135.000(6) . 98_556 ?
P1 Cs1 P1 90.0 . 98_556 ?
P1 Cs1 P1 60.0 106_565 98_556 ?
P1 Cs1 P1 120.0 10_656 98_556 ?
P1 Cs1 P1 60.0 102_655 98_556 ?
P1 Cs1 P1 120.0 6_566 98_556 ?
Cs1 Ba11 Ba11 44.999(3) . 105_666 ?
Cs1 Ba11 Ba11 44.999(6) . 101_666 ?
Ba11 Ba11 Ba11 60.0 105_666 101_666 ?
Cs1 Ba11 Ba11 44.999(3) . 9 ?
Ba11 Ba11 Ba11 89.998(3) 105_666 9 ?
Ba11 Ba11 Ba11 59.999(6) 101_666 9 ?
Cs1 Ba11 Ba11 44.999(5) . 5 ?
Ba11 Ba11 Ba11 59.999(10) 105_666 5 ?
Ba11 Ba11 Ba11 89.998(4) 101_666 5 ?
Ba11 Ba11 Ba11 59.999(10) 9 5 ?
Cs1 Ba11 Ba11 0.000(6) . 97_666 ?
Ba11 Ba11 Ba11 44.999(3) 105_666 97_666 ?
Ba11 Ba11 Ba11 44.999(5) 101_666 97_666 ?
Ba11 Ba11 Ba11 44.999(2) 9 97_666 ?
Ba11 Ba11 Ba11 44.999(6) 5 97_666 ?
Cs1 Ba11 P1 129.1(4) . . ?
Ba11 Ba11 P1 84.1(4) 105_666 . ?
Ba11 Ba11 P1 116.5(2) 101_666 . ?
Ba11 Ba11 P1 174.1(4) 9 . ?
Ba11 Ba11 P1 116.5(2) 5 . ?
Ba11 Ba11 P1 129.1(4) 97_666 . ?
Cs1 Ba11 P1 129.1(4) . 6_566 ?
Ba11 Ba11 P1 116.5(2) 105_666 6_566 ?
Ba11 Ba11 P1 174.1(4) 101_666 6_566 ?
Ba11 Ba11 P1 116.5(2) 9 6_566 ?
Ba11 Ba11 P1 84.1(4) 5 6_566 ?
Ba11 Ba11 P1 129.1(4) 97_666 6_566 ?
P1 Ba11 P1 66.6(4) . 6_566 ?
Cs1 Ba11 P1 129.1(4) . 2_665 ?
Ba11 Ba11 P1 174.1(4) 105_666 2_665 ?
Ba11 Ba11 P1 116.5(2) 101_666 2_665 ?
Ba11 Ba11 P1 84.1(4) 9 2_665 ?
Ba11 Ba11 P1 116.5(2) 5 2_665 ?
Ba11 Ba11 P1 129.1(4) 97_666 2_665 ?
P1 Ba11 P1 101.8(7) . 2_665 ?
P1 Ba11 P1 66.6(4) 6_566 2_665 ?
Cs1 Ba11 P1 129.1(4) . 101_666 ?
Ba11 Ba11 P1 116.5(2) 105_666 101_666 ?
Ba11 Ba11 P1 84.1(4) 101_666 101_666 ?
Ba11 Ba11 P1 116.5(2) 9 101_666 ?
Ba11 Ba11 P1 174.1(4) 5 101_666 ?
Ba11 Ba11 P1 129.1(4) 97_666 101_666 ?
P1 Ba11 P1 66.6(4) . 101_666 ?
P1 Ba11 P1 101.8(7) 6_566 101_666 ?
P1 Ba11 P1 66.6(4) 2_665 101_666 ?
Cs1 Ba11 Ba1 180.0 . 101_666 ?
Ba11 Ba11 Ba1 135.001(2) 105_666 101_666 ?
Ba11 Ba11 Ba1 135.001(6) 101_666 101_666 ?
Ba11 Ba11 Ba1 135.001(2) 9 101_666 ?
Ba11 Ba11 Ba1 135.001(6) 5 101_666 ?
Ba11 Ba11 Ba1 180.0 97_666 101_666 ?
P1 Ba11 Ba1 50.9(4) . 101_666 ?
P1 Ba11 Ba1 50.9(4) 6_566 101_666 ?
P1 Ba11 Ba1 50.9(4) 2_665 101_666 ?
P1 Ba11 Ba1 50.9(4) 101_666 101_666 ?
Cs1 Ba11 Cs11 180.0 . 101_666 ?
Ba11 Ba11 Cs11 135.001(1) 105_666 101_666 ?
Ba11 Ba11 Cs11 135.001(4) 101_666 101_666 ?
Ba11 Ba11 Cs11 135.001(2) 9 101_666 ?
Ba11 Ba11 Cs11 135.001(4) 5 101_666 ?
Ba11 Ba11 Cs11 180.0 97_666 101_666 ?
P1 Ba11 Cs11 50.9(4) . 101_666 ?
P1 Ba11 Cs11 50.9(4) 6_566 101_666 ?
P1 Ba11 Cs11 50.9(4) 2_665 101_666 ?
P1 Ba11 Cs11 50.9(4) 101_666 101_666 ?
Ba1 Ba11 Cs11 0.0 101_666 101_666 ?
Cs11 I1 Cs11 90.000(1) . 177_556 ?
Cs11 I1 Cs11 90.000(2) . 81_545 ?
Cs11 I1 Cs11 180.0 177_556 81_545 ?
Cs11 I1 Cs11 90.0 . 125_655 ?
Cs11 I1 Cs11 90.000(1) 177_556 125_655 ?
Cs11 I1 Cs11 90.0 81_545 125_655 ?
Cs11 I1 Cs11 90.0 . 29_545 ?
Cs11 I1 Cs11 90.000(1) 177_556 29_545 ?
Cs11 I1 Cs11 90.0 81_545 29_545 ?
Cs11 I1 Cs11 180.0 125_655 29_545 ?
Cs11 I1 Cs11 180.0 . 97_656 ?
Cs11 I1 Cs11 90.000(2) 177_556 97_656 ?
Cs11 I1 Cs11 90.0 81_545 97_656 ?
Cs11 I1 Cs11 90.000(1) 125_655 97_656 ?
Cs11 I1 Cs11 90.0 29_545 97_656 ?
Cs11 I1 Ba1 0.000(1) . . ?
Cs11 I1 Ba1 90.000(1) 177_556 . ?
Cs11 I1 Ba1 90.0 81_545 . ?
Cs11 I1 Ba1 90.000(1) 125_655 . ?
Cs11 I1 Ba1 90.000(1) 29_545 . ?
Cs11 I1 Ba1 180.0 97_656 . ?
Cs11 I1 Ba1 90.000(1) . 177_556 ?
Cs11 I1 Ba1 0.000(1) 177_556 177_556 ?
Cs11 I1 Ba1 180.0 81_545 177_556 ?
Cs11 I1 Ba1 90.000(1) 125_655 177_556 ?
Cs11 I1 Ba1 90.000(1) 29_545 177_556 ?
Cs11 I1 Ba1 90.000(1) 97_656 177_556 ?
Ba1 I1 Ba1 90.0 . 177_556 ?
Cs11 I1 Ba1 90.000(1) . 81_545 ?
Cs11 I1 Ba1 180.0 177_556 81_545 ?
Cs11 I1 Ba1 0.000(1) 81_545 81_545 ?
Cs11 I1 Ba1 90.000(1) 125_655 81_545 ?
Cs11 I1 Ba1 90.000(1) 29_545 81_545 ?
Cs11 I1 Ba1 90.000(1) 97_656 81_545 ?
Ba1 I1 Ba1 90.0 . 81_545 ?
Ba1 I1 Ba1 180.0 177_556 81_545 ?
Cs11 I1 Ba1 90.0 . 125_655 ?
Cs11 I1 Ba1 90.0 177_556 125_655 ?
Cs11 I1 Ba1 90.0 81_545 125_655 ?
Cs11 I1 Ba1 0.000(1) 125_655 125_655 ?
Cs11 I1 Ba1 180.0 29_545 125_655 ?
Cs11 I1 Ba1 90.0 97_656 125_655 ?
Ba1 I1 Ba1 90.0 . 125_655 ?
Ba1 I1 Ba1 90.0 177_556 125_655 ?
Ba1 I1 Ba1 90.0 81_545 125_655 ?
Cs11 I1 Ba1 90.0 . 29_545 ?
Cs11 I1 Ba1 90.0 177_556 29_545 ?
Cs11 I1 Ba1 90.0 81_545 29_545 ?
Cs11 I1 Ba1 180.0 125_655 29_545 ?
Cs11 I1 Ba1 0.000(1) 29_545 29_545 ?
Cs11 I1 Ba1 90.0 97_656 29_545 ?
Ba1 I1 Ba1 90.0 . 29_545 ?
Ba1 I1 Ba1 90.0 177_556 29_545 ?
Ba1 I1 Ba1 90.0 81_545 29_545 ?
Ba1 I1 Ba1 180.0 125_655 29_545 ?
Cs11 I1 Ba1 180.0 . 97_656 ?
Cs11 I1 Ba1 90.000(1) 177_556 97_656 ?
Cs11 I1 Ba1 90.0 81_545 97_656 ?
Cs11 I1 Ba1 90.000(1) 125_655 97_656 ?
Cs11 I1 Ba1 90.000(1) 29_545 97_656 ?
Cs11 I1 Ba1 0.0 97_656 97_656 ?
Ba1 I1 Ba1 180.0 . 97_656 ?
Ba1 I1 Ba1 90.0 177_556 97_656 ?
Ba1 I1 Ba1 90.0 81_545 97_656 ?
Ba1 I1 Ba1 90.0 125_655 97_656 ?
Ba1 I1 Ba1 90.0 29_545 97_656 ?
Si1 P1 Si1 77.38(3) 121_656 . ?
Si1 P1 Ba1 100.452(10) 121_656 . ?
Si1 P1 Ba1 100.451(10) . . ?
Si1 P1 Ba1 100.452(10) 121_656 101_666 ?
Si1 P1 Ba1 100.451(10) . 101_666 ?
Ba1 P1 Ba1 153.12(3) . 101_666 ?
Si1 P1 Cs11 95.81(18) 121_656 101_666 ?
Si1 P1 Cs11 95.81(18) . 101_666 ?
Ba1 P1 Cs11 159.1(2) . 101_666 ?
Ba1 P1 Cs11 6.0(2) 101_666 101_666 ?
Si1 P1 Cs11 95.81(18) 121_656 . ?
Si1 P1 Cs11 95.81(18) . . ?
Ba1 P1 Cs11 6.0(2) . . ?
Ba1 P1 Cs11 159.1(2) 101_666 . ?
Cs11 P1 Cs11 165.1(5) 101_666 . ?
Si1 P1 Ba11 140.93(5) 121_656 . ?
Si1 P1 Ba11 140.93(5) . . ?
Ba1 P1 Ba11 82.5(4) . . ?
Ba1 P1 Ba11 70.7(4) 101_666 . ?
Cs11 P1 Ba11 76.6(2) 101_666 . ?
Cs11 P1 Ba11 88.4(6) . . ?
Si1 P1 Ba11 140.93(5) 121_656 105_666 ?
Si1 P1 Ba11 140.93(5) . 105_666 ?
Ba1 P1 Ba11 70.7(4) . 105_666 ?
Ba1 P1 Ba11 82.5(4) 101_666 105_666 ?
Cs11 P1 Ba11 88.4(6) 101_666 105_666 ?
Cs11 P1 Ba11 76.6(2) . 105_666 ?
Ba11 P1 Ba11 11.8(7) . 105_666 ?
Si1 P1 Cs1 141.310(15) 121_656 . ?
Si1 P1 Cs1 141.309(15) . . ?
Ba1 P1 Cs1 76.561(14) . . ?
Ba1 P1 Cs1 76.561(14) 101_666 . ?
Cs11 P1 Cs1 82.5(2) 101_666 . ?
Cs11 P1 Cs1 82.5(2) . . ?
Ba11 P1 Cs1 5.9(4) . . ?
Ba11 P1 Cs1 5.9(4) 105_666 . ?
Si1 P2 Si1 106.76(2) . 78_456 ?
Si1 P2 Si1 106.76(2) . 82_546 ?
Si1 P2 Si1 106.76(2) 78_456 82_546 ?
Si1 P2 Cs11 87.87(16) . . ?
Si1 P2 Cs11 154.7(3) 78_456 . ?
Si1 P2 Cs11 87.87(16) 82_546 . ?
Si1 P2 Cs11 154.7(3) . 177_556 ?
Si1 P2 Cs11 87.87(16) 78_456 177_556 ?
Si1 P2 Cs11 87.87(16) 82_546 177_556 ?
Cs11 P2 Cs11 71.8(4) . 177_556 ?
Si1 P2 Cs11 87.87(16) . 29_545 ?
Si1 P2 Cs11 87.87(16) 78_456 29_545 ?
Si1 P2 Cs11 154.7(3) 82_546 29_545 ?
Cs11 P2 Cs11 71.8(4) . 29_545 ?
Cs11 P2 Cs11 71.8(4) 177_556 29_545 ?
P1 Si1 P1 102.62(3) 121_656 . ?
P1 Si1 P2 109.722(10) 121_656 . ?
P1 Si1 P2 109.722(10) . . ?
P1 Si1 P2 109.722(10) 121_656 28_556 ?
P1 Si1 P2 109.722(10) . 28_556 ?
P2 Si1 P2 114.66(4) . 28_556 ?
P1 Si1 Si1 51.309(15) 121_656 121_656 ?
P1 Si1 Si1 51.309(15) . 121_656 ?
P2 Si1 Si1 122.67(2) . 121_656 ?
P2 Si1 Si1 122.67(2) 28_556 121_656 ?
P1 Si1 Cs11 53.08(19) 121_656 121_656 ?
P1 Si1 Cs11 101.23(14) . 121_656 ?
P2 Si1 Cs11 147.78(18) . 121_656 ?
P2 Si1 Cs11 60.30(13) 28_556 121_656 ?
Si1 Si1 Cs11 71.056(18) 121_656 121_656 ?
P1 Si1 Cs11 101.23(14) 121_656 101_666 ?
P1 Si1 Cs11 53.08(19) . 101_666 ?
P2 Si1 Cs11 147.78(18) . 101_666 ?
P2 Si1 Cs11 60.30(13) 28_556 101_666 ?
Si1 Si1 Cs11 71.056(19) 121_656 101_666 ?
Cs11 Si1 Cs11 61.3(4) 121_656 101_666 ?
P1 Si1 Cs11 53.08(19) 121_656 29_545 ?
P1 Si1 Cs11 101.23(14) . 29_545 ?
P2 Si1 Cs11 60.30(13) . 29_545 ?
P2 Si1 Cs11 147.78(18) 28_556 29_545 ?
Si1 Si1 Cs11 71.056(18) 121_656 29_545 ?
Cs11 Si1 Cs11 105.7(4) 121_656 29_545 ?
Cs11 Si1 Cs11 142.11(4) 101_666 29_545 ?
P1 Si1 Cs11 101.23(14) 121_656 . ?
P1 Si1 Cs11 53.08(19) . . ?
P2 Si1 Cs11 60.30(13) . . ?
P2 Si1 Cs11 147.78(18) 28_556 . ?
Si1 Si1 Cs11 71.056(18) 121_656 . ?
Cs11 Si1 Cs11 142.11(4) 121_656 . ?
Cs11 Si1 Cs11 105.7(4) 101_666 . ?
Cs11 Si1 Cs11 61.3(4) 29_545 . ?

loop_
_geom_bond_atom_site_label_1
_geom_bond_atom_site_label_2
_geom_bond_distance
_geom_bond_site_symmetry_2
_geom_bond_publ_flag
Ba1 P1 3.2098(4) . ?
Ba1 P1 3.2098(4) 105_666 ?
Ba1 P1 3.2098(4) 106_565 ?
Ba1 P1 3.2098(4) 98_556 ?
Ba1 I1 3.5157(7) . ?
Ba1 Ba11 3.90(3) 105_666 ?
Ba1 Cs1 4.4151(7) . ?
Ba1 Ba11 4.445(4) 5 ?
Ba1 Ba11 4.445(4) 101_666 ?
Ba1 Ba11 4.445(4) 97_666 ?
Ba1 Ba11 4.445(4) . ?
Ba1 Cs11 4.683(12) 177_556 ?
Cs11 I1 3.094(17) . ?
Cs11 P1 3.450(10) . ?
Cs11 P1 3.450(10) 105_666 ?
Cs11 P1 3.450(10) 106_565 ?
Cs11 P1 3.450(10) 98_556 ?
Cs11 P2 3.731(2) 98_556 ?
Cs11 P2 3.731(2) 100_655 ?
Cs11 P2 3.731(2) 3_656 ?
Cs11 P2 3.731(2) . ?
Cs11 Si1 4.293(4) 105_666 ?
Cs11 Si1 4.293(3) 121_656 ?
Cs11 Si1 4.293(3) 106_565 ?
Cs1 Ba11 0.51(3) 105_666 ?
Cs1 Ba11 0.51(3) 9 ?
Cs1 Ba11 0.51(3) 101_666 ?
Cs1 Ba11 0.51(3) 5 ?
Cs1 Ba11 0.51(3) 97_666 ?
Cs1 Ba11 0.51(3) . ?
Cs1 P1 3.8679(6) . ?
Cs1 P1 3.8679(6) 106_565 ?
Cs1 P1 3.8679(6) 10_656 ?
Cs1 P1 3.8679(6) 102_655 ?
Cs1 P1 3.8679(6) 6_566 ?
Cs1 P1 3.8679(6) 98_556 ?
Ba11 Ba11 0.72(4) 105_666 ?
Ba11 Ba11 0.72(4) 101_666 ?
Ba11 Ba11 0.72(4) 9 ?
Ba11 Ba11 0.72(4) 5 ?
Ba11 Ba11 1.03(6) 97_666 ?
Ba11 P1 3.524(19) . ?
Ba11 P1 3.524(19) 6_566 ?
Ba11 P1 3.524(19) 2_665 ?
Ba11 P1 3.524(19) 101_666 ?
P1 Si1 2.2292(6) 121_656 ?
P1 Si1 2.2292(6) . ?
P2 Si1 2.2658(4) . ?
P2 Si1 2.2659(4) 78_456 ?
P2 Si1 2.2659(4) 82_546 ?
Si1 Si1 2.7870(12) 121_656 ?
